data_4336307
loop_
_publ_author_name
'Ahmad El-Hellani'
'Julien Monot'
'Shun Tang'
'R\'egis Guillot'
'Christophe Bour'
'Vincent Gandon'

_publ_contact_author_address
;Institut de Chimie Mol\'eculaire et des Mat\'eriaux d'Orsay,
ICMMO,
Universit\'e Paris-sud 11,
B\^atiment 420,
91405 Orsay cedex,
France.
;
_publ_contact_author_email vincent.gandon@u-psud.fr
_publ_contact_author_name 'Vincent Gandon'
_publ_section_title
;
 Relationship between Gallium Pyramidalization in L.GaCl3 Complexes and
 the Electronic Ligand Properties
;
_journal_name_full 'Inorganic Chemistry'
_journal_page_first 11493
_journal_page_last 11502
_journal_paper_doi 10.1021/ic401817g
_journal_volume 52
_journal_year 2013
_chemical_absolute_configuration ad
_chemical_formula_moiety 'C11 H24 Cl3 Ga N4'
_chemical_formula_sum 'C11 H24 Cl3 Ga N4'
_chemical_formula_weight 388.41
_space_group_IT_number 33
_symmetry_cell_setting orthorhombic
_symmetry_Int_Tables_number 33
_symmetry_space_group_name_Hall 'P 2c -2n'
_symmetry_space_group_name_H-M 'P n a 21'
_atom_sites_solution_hydrogens geom
_atom_sites_solution_primary direct
_atom_sites_solution_secondary difmap
_audit_creation_method SHELXL-97
_cell_angle_alpha 90.00
_cell_angle_beta 90.00
_cell_angle_gamma 90.00
_cell_formula_units_Z 8
_cell_length_a 15.3185(7)
_cell_length_b 8.0781(3)
_cell_length_c 27.4363(13)
_cell_measurement_reflns_used 9807
_cell_measurement_temperature 100(1)
_cell_measurement_theta_max 30.14
_cell_measurement_theta_min 2.76
_cell_volume 3395.1(3)
_computing_structure_refinement 'SHELXL-97 (Sheldrick, 1997)'
_diffrn_ambient_temperature 100(1)
_diffrn_measured_fraction_theta_full 1.000
_diffrn_measured_fraction_theta_max 1.000
_diffrn_measurement_device_type 'CCD area detector'
_diffrn_measurement_method 'phi and omega scans'
_diffrn_radiation_monochromator graphite
_diffrn_radiation_probe x-ray
_diffrn_radiation_type MoK\a
_diffrn_radiation_wavelength 0.71073
_diffrn_reflns_av_R_equivalents 0.0595
_diffrn_reflns_av_sigmaI/netI 0.0608
_diffrn_reflns_limit_h_max 21
_diffrn_reflns_limit_h_min -21
_diffrn_reflns_limit_k_max 11
_diffrn_reflns_limit_k_min -8
_diffrn_reflns_limit_l_max 37
_diffrn_reflns_limit_l_min -39
_diffrn_reflns_number 50202
_diffrn_reflns_theta_full 26.00
_diffrn_reflns_theta_max 30.51
_diffrn_reflns_theta_min 1.48
_diffrn_source 'fine-focus sealed tube'
_diffrn_source_type 'kappa X8 APEX II Bruker ICMMO'
_exptl_absorpt_coefficient_mu 2.086
_exptl_absorpt_correction_T_max 0.8560
_exptl_absorpt_correction_T_min 0.6445
_exptl_absorpt_correction_type psi-scan
_exptl_absorpt_process_details SADABS
_exptl_crystal_colour colorless
_exptl_crystal_density_diffrn 1.520
_exptl_crystal_description bloc
_exptl_crystal_F_000 1600
_exptl_crystal_size_max 0.24
_exptl_crystal_size_mid 0.21
_exptl_crystal_size_min 0.08
_refine_diff_density_max 0.439
_refine_diff_density_min -0.421
_refine_diff_density_rms 0.083
_refine_ls_abs_structure_details 'Flack H D (1983), Acta Cryst. A39, 876-881'
_refine_ls_abs_structure_Flack 0.006(7)
_refine_ls_extinction_method none
_refine_ls_goodness_of_fit_ref 1.059
_refine_ls_hydrogen_treatment constr
_refine_ls_matrix_type full
_refine_ls_number_parameters 359
_refine_ls_number_reflns 10013
_refine_ls_number_restraints 1
_refine_ls_restrained_S_all 1.059
_refine_ls_R_factor_all 0.0451
_refine_ls_R_factor_gt 0.0319
_refine_ls_shift/su_max 0.003
_refine_ls_shift/su_mean 0.000
_refine_ls_structure_factor_coef Fsqd
_refine_ls_weighting_details 'calc w=1/[\s^2^(Fo^2^)+(0.0000P)^2^+0.0477P] where P=(Fo^2^+2Fc^2^)/3'
_refine_ls_weighting_scheme calc
_refine_ls_wR_factor_gt 0.0601
_refine_ls_wR_factor_ref 0.0635
_reflns_number_gt 8417
_reflns_number_total 10013
_reflns_threshold_expression >2sigma(I)
_cod_data_source_file ic401817g_si_001_4.cif
_cod_data_source_block 5-GaCl3
_cod_database_code 4336307

loop_
_symmetry_equiv_pos_as_xyz
'x, y, z'
'-x, -y, z+1/2'
'x+1/2, -y+1/2, z'
'-x+1/2, y+1/2, z+1/2'

loop_
_atom_site_label
_atom_site_type_symbol
_atom_site_fract_x
_atom_site_fract_y
_atom_site_fract_z
_atom_site_U_iso_or_equiv
_atom_site_adp_type
_atom_site_occupancy
_atom_site_symmetry_multiplicity
_atom_site_calc_flag
_atom_site_refinement_flags
C1 C -0.10527(15) 0.9960(3) 0.41014(10) 0.0105(5) Uani 1 1 d .
C2 C -0.13172(15) 1.1136(3) 0.44439(9) 0.0105(5) Uani 1 1 d .
C3 C -0.16299(16) 0.9514(3) 0.37099(10) 0.0120(5) Uani 1 1 d .
C4 C 0.00434(16) 1.2782(4) 0.45289(15) 0.0175(7) Uani 1 1 d .
H4A H 0.0068 1.2614 0.4183 0.026 Uiso 1 1 calc R
H4B H 0.0541 1.2271 0.4679 0.026 Uiso 1 1 calc R
H4C H 0.0045 1.3947 0.4598 0.026 Uiso 1 1 calc R
C5 C -0.08854(18) 1.2307(3) 0.52416(13) 0.0170(6) Uani 1 1 d .
H5A H -0.1345 1.1596 0.5355 0.026 Uiso 1 1 calc R
H5B H -0.1043 1.3441 0.5298 0.026 Uiso 1 1 calc R
H5C H -0.0357 1.2057 0.5414 0.026 Uiso 1 1 calc R
C6 C -0.24773(16) 1.3099(3) 0.46817(11) 0.0143(6) Uani 1 1 d .
H6A H -0.2002 1.3869 0.4656 0.021 Uiso 1 1 calc R
H6B H -0.2690 1.3085 0.5011 0.021 Uiso 1 1 calc R
H6C H -0.2939 1.3429 0.4466 0.021 Uiso 1 1 calc R
C7 C -0.28866(16) 1.0264(3) 0.44789(11) 0.0152(6) Uani 1 1 d .
H7A H -0.3206 1.0545 0.4189 0.023 Uiso 1 1 calc R
H7B H -0.3271 1.0304 0.4755 0.023 Uiso 1 1 calc R
H7C H -0.2652 0.9167 0.4447 0.023 Uiso 1 1 calc R
C8 C -0.18394(17) 0.6665(3) 0.40002(11) 0.0172(6) Uani 1 1 d .
H8A H -0.1655 0.7153 0.4302 0.026 Uiso 1 1 calc R
H8B H -0.1457 0.5766 0.3918 0.026 Uiso 1 1 calc R
H8C H -0.2425 0.6256 0.4034 0.026 Uiso 1 1 calc R
C9 C -0.1987(2) 0.7256(4) 0.31293(13) 0.0185(6) Uani 1 1 d .
H9A H -0.1849 0.8080 0.2889 0.028 Uiso 1 1 calc R
H9B H -0.2593 0.6965 0.3104 0.028 Uiso 1 1 calc R
H9C H -0.1635 0.6290 0.3075 0.028 Uiso 1 1 calc R
C10 C -0.28211(18) 1.0488(4) 0.31682(11) 0.0197(6) Uani 1 1 d .
H10A H -0.3095 0.9478 0.3272 0.030 Uiso 1 1 calc R
H10B H -0.2726 1.0451 0.2823 0.030 Uiso 1 1 calc R
H10C H -0.3192 1.1408 0.3246 0.030 Uiso 1 1 calc R
C11 C -0.1644(2) 1.2368(3) 0.33987(13) 0.0173(7) Uani 1 1 d .
H11A H -0.1968 1.3057 0.3619 0.026 Uiso 1 1 calc R
H11B H -0.1700 1.2790 0.3073 0.026 Uiso 1 1 calc R
H11C H -0.1040 1.2365 0.3492 0.026 Uiso 1 1 calc R
N1 N -0.07503(14) 1.2044(3) 0.47201(9) 0.0133(4) Uani 1 1 d .
N2 N -0.21738(14) 1.1443(3) 0.45480(9) 0.0120(5) Uani 1 1 d .
N3 N -0.18126(14) 0.7913(3) 0.36141(9) 0.0133(5) Uani 1 1 d .
N4 N -0.19855(13) 1.0679(3) 0.34180(8) 0.0124(4) Uani 1 1 d .
Cl1 Cl 0.09973(4) 1.04765(8) 0.35723(2) 0.01691(13) Uani 1 1 d .
Cl2 Cl 0.08272(4) 0.87614(8) 0.47676(2) 0.01841(14) Uani 1 1 d .
Cl3 Cl 0.02441(4) 0.65349(8) 0.37256(3) 0.01881(14) Uani 1 1 d .
Ga1 Ga 0.012561(16) 0.90052(3) 0.407011(10) 0.01125(6) Uani 1 1 d .
C12 C 0.13467(15) 0.9950(3) 0.15083(10) 0.0113(5) Uani 1 1 d .
C13 C 0.10708(16) 1.1141(3) 0.11687(9) 0.0105(5) Uani 1 1 d .
C14 C 0.07677(15) 0.9498(3) 0.19013(9) 0.0090(5) Uani 1 1 d .
C15 C 0.24342(17) 1.2789(4) 0.10833(14) 0.0179(7) Uani 1 1 d .
H15A H 0.2457 1.2648 0.1430 0.027 Uiso 1 1 calc R
H15B H 0.2440 1.3948 0.1006 0.027 Uiso 1 1 calc R
H15C H 0.2931 1.2263 0.0937 0.027 Uiso 1 1 calc R
C16 C 0.15093(19) 1.2317(4) 0.03785(13) 0.0184(7) Uani 1 1 d .
H16A H 0.0985 1.1766 0.0277 0.028 Uiso 1 1 calc R
H16B H 0.1997 1.1880 0.0200 0.028 Uiso 1 1 calc R
H16C H 0.1457 1.3482 0.0316 0.028 Uiso 1 1 calc R
C17 C -0.00885(17) 1.3096(4) 0.09377(12) 0.0173(6) Uani 1 1 d .
H17A H 0.0394 1.3855 0.0947 0.026 Uiso 1 1 calc R
H17B H -0.0526 1.3443 0.1167 0.026 Uiso 1 1 calc R
H17C H -0.0334 1.3080 0.0616 0.026 Uiso 1 1 calc R
C18 C -0.04882(15) 1.0252(3) 0.11335(10) 0.0132(5) Uani 1 1 d .
H18A H -0.0248 0.9162 0.1171 0.020 Uiso 1 1 calc R
H18B H -0.0866 1.0273 0.0854 0.020 Uiso 1 1 calc R
H18C H -0.0816 1.0539 0.1420 0.020 Uiso 1 1 calc R
C19 C 0.07459(19) 1.2327(3) 0.22337(15) 0.0192(7) Uani 1 1 d .
H19A H 0.1352 1.2333 0.2144 0.029 Uiso 1 1 calc R
H19B H 0.0686 1.2699 0.2564 0.029 Uiso 1 1 calc R
H19C H 0.0427 1.3053 0.2022 0.029 Uiso 1 1 calc R
C20 C -0.04430(17) 1.0411(3) 0.24349(10) 0.0158(6) Uani 1 1 d .
H20A H -0.0728 0.9448 0.2305 0.024 Uiso 1 1 calc R
H20B H -0.0803 1.1366 0.2381 0.024 Uiso 1 1 calc R
H20C H -0.0349 1.0267 0.2778 0.024 Uiso 1 1 calc R
C21 C 0.05574(17) 0.6635(3) 0.16191(10) 0.0154(6) Uani 1 1 d .
H21A H -0.0028 0.6220 0.1597 0.023 Uiso 1 1 calc R
H21B H 0.0948 0.5743 0.1696 0.023 Uiso 1 1 calc R
H21C H 0.0723 0.7119 0.1313 0.023 Uiso 1 1 calc R
C22 C 0.04502(19) 0.7249(4) 0.24919(13) 0.0178(6) Uani 1 1 d .
H22A H 0.0577 0.8097 0.2727 0.027 Uiso 1 1 calc R
H22B H 0.0823 0.6312 0.2549 0.027 Uiso 1 1 calc R
H22C H -0.0149 0.6916 0.2523 0.027 Uiso 1 1 calc R
N5 N 0.16441(13) 1.2049(3) 0.08965(9) 0.0126(4) Uani 1 1 d .
N6 N 0.02160(13) 1.1437(3) 0.10657(8) 0.0114(5) Uani 1 1 d .
N7 N 0.03997(14) 1.0642(2) 0.21900(8) 0.0130(5) Uani 1 1 d .
N8 N 0.06029(14) 0.7888(3) 0.20013(9) 0.0128(4) Uani 1 1 d .
Cl4 Cl 0.32313(4) 0.87942(8) 0.08454(2) 0.01806(14) Uani 1 1 d .
Cl5 Cl 0.33840(4) 1.04796(8) 0.20477(2) 0.01794(14) Uani 1 1 d .
Cl6 Cl 0.26453(4) 0.65207(8) 0.18716(3) 0.01799(14) Uani 1 1 d .
Ga2 Ga 0.252514(16) 0.90174(3) 0.154323(10) 0.01102(6) Uani 1 1 d .

loop_
_atom_site_aniso_label
_atom_site_aniso_U_11
_atom_site_aniso_U_22
_atom_site_aniso_U_33
_atom_site_aniso_U_23
_atom_site_aniso_U_13
_atom_site_aniso_U_12
C1 0.0101(11) 0.0099(12) 0.0115(13) 0.0016(10) 0.0021(11) 0.0016(8)
C2 0.0092(11) 0.0118(12) 0.0105(12) 0.0030(10) -0.0001(9) 0.0004(9)
C3 0.0113(12) 0.0115(12) 0.0132(13) -0.0009(10) 0.0020(10) 0.0030(9)
C4 0.0121(13) 0.0162(13) 0.0243(19) 0.0014(14) 0.0020(12) -0.0030(10)
C5 0.0208(15) 0.0200(15) 0.0103(17) -0.0039(11) -0.0039(11) 0.0007(11)
C6 0.0162(14) 0.0108(15) 0.0159(16) 0.0001(12) 0.0032(11) 0.0061(9)
C7 0.0092(13) 0.0164(14) 0.0202(15) -0.0003(11) 0.0024(11) -0.0013(10)
C8 0.0173(14) 0.0148(13) 0.0196(16) 0.0007(11) 0.0017(11) -0.0020(10)
C9 0.0240(15) 0.0169(14) 0.0146(17) -0.0017(12) 0.0016(12) -0.0029(12)
C10 0.0183(15) 0.0241(14) 0.0168(15) -0.0010(12) -0.0045(12) 0.0053(12)
C11 0.0323(16) 0.0114(14) 0.0081(16) 0.0016(10) 0.0036(12) 0.0004(11)
N1 0.0120(11) 0.0158(11) 0.0120(12) -0.0025(10) 0.0012(9) -0.0013(9)
N2 0.0097(11) 0.0094(11) 0.0170(12) -0.0005(9) 0.0014(9) 0.0005(8)
N3 0.0136(11) 0.0127(10) 0.0138(13) -0.0019(10) -0.0013(9) -0.0007(8)
N4 0.0110(11) 0.0138(11) 0.0123(11) 0.0001(8) -0.0010(9) 0.0011(8)
Cl1 0.0145(3) 0.0212(3) 0.0151(3) 0.0033(3) 0.0032(3) -0.0014(2)
Cl2 0.0166(3) 0.0252(4) 0.0135(3) 0.0037(3) -0.0028(3) 0.0000(3)
Cl3 0.0213(3) 0.0148(3) 0.0204(4) -0.0019(3) 0.0027(3) 0.0043(3)
Ga1 0.00934(13) 0.01346(13) 0.01096(13) 0.00114(13) 0.00080(11) 0.00160(10)
C12 0.0083(11) 0.0120(11) 0.0137(13) -0.0006(11) -0.0012(10) -0.0005(8)
C13 0.0103(11) 0.0110(12) 0.0101(13) -0.0036(9) -0.0019(9) 0.0004(9)
C14 0.0074(11) 0.0113(11) 0.0083(12) -0.0007(9) -0.0038(10) -0.0013(9)
C15 0.0151(14) 0.0163(13) 0.0223(19) 0.0043(14) 0.0002(11) -0.0062(10)
C16 0.0194(14) 0.0188(14) 0.0172(19) 0.0041(12) 0.0057(12) -0.0017(11)
C17 0.0155(14) 0.0187(16) 0.0176(16) -0.0030(13) -0.0036(11) 0.0034(10)
C18 0.0069(12) 0.0170(14) 0.0157(14) 0.0026(11) -0.0015(10) -0.0015(10)
C19 0.0230(15) 0.0129(14) 0.022(2) -0.0067(12) 0.0011(13) -0.0024(11)
C20 0.0154(14) 0.0202(14) 0.0117(13) -0.0024(11) 0.0042(11) 0.0024(11)
C21 0.0178(13) 0.0131(12) 0.0152(15) -0.0018(11) -0.0024(11) -0.0019(10)
C22 0.0200(15) 0.0179(14) 0.0154(17) 0.0042(12) 0.0025(12) -0.0034(11)
N5 0.0096(10) 0.0146(11) 0.0135(12) 0.0002(10) 0.0003(9) -0.0017(8)
N6 0.0086(11) 0.0132(11) 0.0126(12) 0.0016(9) -0.0005(9) 0.0020(8)
N7 0.0161(11) 0.0119(11) 0.0110(11) 0.0002(8) 0.0001(9) -0.0004(8)
N8 0.0161(11) 0.0125(10) 0.0100(12) -0.0003(10) 0.0002(9) -0.0011(8)
Cl4 0.0166(3) 0.0241(4) 0.0135(3) -0.0031(3) 0.0037(3) -0.0007(3)
Cl5 0.0161(3) 0.0209(3) 0.0168(3) -0.0031(3) -0.0045(3) -0.0020(2)
Cl6 0.0189(3) 0.0160(3) 0.0191(4) 0.0020(3) -0.0025(3) 0.0048(2)
Ga2 0.00886(12) 0.01338(13) 0.01083(13) -0.00067(13) -0.00086(11) 0.00127(10)

loop_
_atom_type_symbol
_atom_type_description
_atom_type_scat_dispersion_real
_atom_type_scat_dispersion_imag
_atom_type_scat_source
C C 0.0031 0.0016 'International Tables Vol C Tables 4.2.6.8 and 6.1.1.4'
H H 0.0000 0.0000 'International Tables Vol C Tables 4.2.6.8 and 6.1.1.4'
N N 0.0061 0.0033 'International Tables Vol C Tables 4.2.6.8 and 6.1.1.4'
Cl Cl 0.1480 0.1590 'International Tables Vol C Tables 4.2.6.8 and 6.1.1.4'
Ga Ga 0.2310 1.6080 'International Tables Vol C Tables 4.2.6.8 and 6.1.1.4'

loop_
_geom_angle_atom_site_label_1
_geom_angle_atom_site_label_2
_geom_angle_atom_site_label_3
_geom_angle
C2 C1 C3 119.7(2)
C2 C1 Ga1 124.26(19)
C3 C1 Ga1 115.74(18)
N2 C2 N1 113.4(2)
N2 C2 C1 122.9(2)
N1 C2 C1 123.7(2)
N3 C3 N4 117.9(2)
N3 C3 C1 120.9(2)
N4 C3 C1 121.1(2)
C2 N1 C4 123.5(3)
C2 N1 C5 122.1(2)
C4 N1 C5 114.4(2)
C2 N2 C7 124.9(2)
C2 N2 C6 121.6(2)
C7 N2 C6 113.0(2)
C3 N3 C9 124.4(2)
C3 N3 C8 121.7(2)
C9 N3 C8 113.9(2)
C3 N4 C10 123.9(2)
C3 N4 C11 121.8(2)
C10 N4 C11 113.3(2)
C1 Ga1 Cl2 116.44(8)
C1 Ga1 Cl3 116.57(7)
Cl2 Ga1 Cl3 104.48(3)
C1 Ga1 Cl1 111.38(7)
Cl2 Ga1 Cl1 106.56(3)
Cl3 Ga1 Cl1 99.68(3)
C13 C12 C14 118.9(2)
C13 C12 Ga2 124.98(19)
C14 C12 Ga2 115.64(18)
N6 C13 N5 114.3(2)
N6 C13 C12 123.2(2)
N5 C13 C12 122.5(2)
N7 C14 N8 117.6(2)
N7 C14 C12 121.7(2)
N8 C14 C12 120.6(2)
C13 N5 C15 124.5(2)
C13 N5 C16 121.6(2)
C15 N5 C16 113.9(2)
C13 N6 C18 124.9(2)
C13 N6 C17 121.2(2)
C18 N6 C17 113.4(2)
C14 N7 C19 122.4(2)
C14 N7 C20 123.5(2)
C19 N7 C20 113.5(2)
C14 N8 C21 122.0(2)
C14 N8 C22 123.8(2)
C21 N8 C22 114.2(2)
C12 Ga2 Cl4 116.16(9)
C12 Ga2 Cl6 116.51(7)
Cl4 Ga2 Cl6 103.75(3)
C12 Ga2 Cl5 111.59(8)
Cl4 Ga2 Cl5 106.90(3)
Cl6 Ga2 Cl5 100.34(3)

loop_
_geom_bond_atom_site_label_1
_geom_bond_atom_site_label_2
_geom_bond_distance
C1 C2 1.397(3)
C1 C3 1.437(4)
C1 Ga1 1.965(2)
C2 N2 1.366(3)
C2 N1 1.366(3)
C3 N3 1.349(3)
C3 N4 1.350(3)
C4 N1 1.452(3)
C5 N1 1.461(4)
C6 N2 1.463(3)
C7 N2 1.461(3)
C8 N3 1.463(3)
C9 N3 1.457(4)
C10 N4 1.460(3)
C11 N4 1.462(3)
Cl1 Ga1 2.2497(7)
Cl2 Ga1 2.2036(7)
Cl3 Ga1 2.2156(7)
C12 C13 1.405(3)
C12 C14 1.443(4)
C12 Ga2 1.958(2)
C13 N6 1.361(3)
C13 N5 1.366(3)
C14 N7 1.341(3)
C14 N8 1.353(3)
C15 N5 1.444(3)
C16 N5 1.452(4)
C17 N6 1.462(3)
C18 N6 1.454(3)
C19 N7 1.465(3)
C20 N7 1.467(3)
C21 N8 1.459(3)
C22 N8 1.461(4)
Cl4 Ga2 2.2064(7)
Cl5 Ga2 2.2454(7)
Cl6 Ga2 2.2166(7)
